data_4063674
loop_
_publ_author_name
'Johnson, Kevin R. D.'
'Hayes, Paul G.'

_publ_section_title
;
 Kinetic and Mechanistic Investigation of Metallacycle Ring Opening in an
 Ortho-Metalated Lutetium Aryl Complex
;
_journal_issue 1
_journal_name_full Organometallics
_journal_page_first 58
_journal_paper_doi 10.1021/om100814h
_journal_volume 30
_journal_year 2011
_chemical_formula_sum 'C74 H81 Lu N4 P2'
_chemical_formula_weight 1263.34
_chemical_name_systematic
;

 ?

;
_space_group_IT_number 15
_symmetry_cell_setting monoclinic
_symmetry_space_group_name_Hall '-C 2yc'
_symmetry_space_group_name_H-M 'C 1 2/c 1'
_atom_sites_solution_hydrogens geom
_atom_sites_solution_primary patterson
_atom_sites_solution_secondary difmap
_audit_creation_method SHELXL-97
_cell_angle_alpha 90.00
_cell_angle_beta 104.0580(10)
_cell_angle_gamma 90.00
_cell_formula_units_Z 8
_cell_length_a 32.990(3)
_cell_length_b 23.689(2)
_cell_length_c 23.446(2)
_cell_measurement_reflns_used 9917
_cell_measurement_temperature 173(2)
_cell_measurement_theta_max 25.23
_cell_measurement_theta_min 2.20
_cell_volume 17774(3)
_computing_cell_refinement 'Bruker SMART'
_computing_data_collection 'Bruker SMART'
_computing_data_reduction 'Bruker SAINT'
_computing_molecular_graphics 'Bruker SHELXTL'
_computing_publication_material 'Bruker SHELXTL'
_computing_structure_refinement 'SHELXL-97 (Sheldrick, 1997)'
_computing_structure_solution 'SHELXS-97 (Sheldrick, 1990)'
_diffrn_ambient_temperature 173(2)
_diffrn_measured_fraction_theta_full 0.998
_diffrn_measured_fraction_theta_max 0.998
_diffrn_measurement_device_type 'CCD area detector'
_diffrn_measurement_method 'phi and omega scans'
_diffrn_radiation_monochromator graphite
_diffrn_radiation_source 'fine-focus sealed tube'
_diffrn_radiation_type MoK\a
_diffrn_radiation_wavelength 0.71073
_diffrn_reflns_av_R_equivalents 0.0725
_diffrn_reflns_av_sigmaI/netI 0.0640
_diffrn_reflns_limit_h_max 42
_diffrn_reflns_limit_h_min -42
_diffrn_reflns_limit_k_max 30
_diffrn_reflns_limit_k_min -30
_diffrn_reflns_limit_l_max 30
_diffrn_reflns_limit_l_min -30
_diffrn_reflns_number 123715
_diffrn_reflns_theta_full 27.10
_diffrn_reflns_theta_max 27.10
_diffrn_reflns_theta_min 1.79
_exptl_absorpt_coefficient_mu 1.179
_exptl_absorpt_correction_T_max 0.9210
_exptl_absorpt_correction_T_min 0.6628
_exptl_absorpt_correction_type multi-scan
_exptl_absorpt_process_details 'SADABS: (Sheldrick 2004)'
_exptl_crystal_colour yellow
_exptl_crystal_density_diffrn 0.944
_exptl_crystal_density_method 'not measured'
_exptl_crystal_description prism
_exptl_crystal_F_000 5232
_exptl_crystal_size_max 0.38
_exptl_crystal_size_mid 0.13
_exptl_crystal_size_min 0.07
_platon_squeeze_details
;

Total electron count and void volume indicated that 16 pentane molecules per unit cell were removed from the reflection file by the SQUEEZE routine. In this CIF file, the density and MW calculations refer only to that of the SQUEEZED structure and do not account for the presence of these solvent molecules. Please refer to the article (Table 1) for the adjusted density and MW calculations, where the 16 pentane molecules per unit cell are accounted for.
;
_refine_diff_density_max 2.391
_refine_diff_density_min -0.668
_refine_diff_density_rms 0.095
_refine_ls_extinction_method none
_refine_ls_goodness_of_fit_ref 0.942
_refine_ls_hydrogen_treatment mixed
_refine_ls_matrix_type full
_refine_ls_number_parameters 745
_refine_ls_number_reflns 19565
_refine_ls_number_restraints 1
_refine_ls_restrained_S_all 0.943
_refine_ls_R_factor_all 0.0776
_refine_ls_R_factor_gt 0.0449
_refine_ls_shift/su_max 0.005
_refine_ls_shift/su_mean 0.000
_refine_ls_structure_factor_coef Fsqd
_refine_ls_weighting_details 'calc w=1/[\s^2^(Fo^2^)+(0.0704P)^2^+0.0000P] where P=(Fo^2^+2Fc^2^)/3'
_refine_ls_weighting_scheme calc
_refine_ls_wR_factor_gt 0.1119
_refine_ls_wR_factor_ref 0.1224
_reflns_number_gt 12319
_reflns_number_total 19565
_reflns_threshold_expression >2sigma(I)
_cod_data_source_file om100814h_si_001.cif
_cod_data_source_block ph10011
_cod_depositor_comments
;
The following automatic conversions were performed:

'_symmetry_cell_setting' value 'Monoclinic' changed to 'monoclinic'
according to /home/saulius/struct/CIF-dictionaries/cif_core.dic
dictionary named 'cif_core.dic' version 2.4.1 from 2010-06-29.

Automatic conversion script
Id: cif_fix_values 1715 2011-07-08 13:25:40Z adriana 
;
_cod_original_sg_symbol_H-M C2/c
_cod_database_code 4063674

loop_
_symmetry_equiv_pos_as_xyz
'x, y, z'
'-x, y, -z+1/2'
'x+1/2, y+1/2, z'
'-x+1/2, y+1/2, -z+1/2'
'-x, -y, -z'
'x, -y, z-1/2'
'-x+1/2, -y+1/2, -z'
'x+1/2, -y+1/2, z-1/2'

loop_
_atom_site_label
_atom_site_type_symbol
_atom_site_fract_x
_atom_site_fract_y
_atom_site_fract_z
_atom_site_U_iso_or_equiv
_atom_site_adp_type
_atom_site_occupancy
_atom_site_symmetry_multiplicity
_atom_site_calc_flag
_atom_site_refinement_flags
_atom_site_disorder_assembly
_atom_site_disorder_group
Lu1 Lu 0.687892(5) 0.540841(7) 0.537964(7) 0.03645(6) Uani 1 1 d . . .
C9 C 0.59475(12) 0.57906(16) 0.46833(16) 0.0390(9) Uani 1 1 d . . .
C1 C 0.62270(12) 0.62677(16) 0.61768(16) 0.0392(9) Uani 1 1 d . . .
C12 C 0.60625(12) 0.60527(16) 0.56107(16) 0.0390(9) Uani 1 1 d . . .
C7 C 0.56185(13) 0.55150(18) 0.37016(19) 0.0509(11) Uani 1 1 d . . .
H7 H 0.5636 0.5438 0.3311 0.061 Uiso 1 1 calc R . .
C11 C 0.56267(12) 0.59496(17) 0.54213(18) 0.0465(10) Uani 1 1 d . . .
C10 C 0.55531(12) 0.57757(17) 0.48206(17) 0.0440(10) Uani 1 1 d . . .
C8 C 0.59822(12) 0.56631(17) 0.41144(17) 0.0404(9) Uani 1 1 d . . .
C6 C 0.52298(13) 0.5474(2) 0.3831(2) 0.0582(12) Uani 1 1 d . . .
C5 C 0.51971(14) 0.5613(2) 0.4389(2) 0.0585(12) Uani 1 1 d . . .
H5 H 0.4933 0.5599 0.4482 0.070 Uiso 1 1 calc R . .
C2 C 0.59480(13) 0.63649(18) 0.65319(18) 0.0487(10) Uani 1 1 d . . .
H2 H 0.6055 0.6519 0.6913 0.058 Uiso 1 1 calc R . .
C3 C 0.55248(13) 0.6249(2) 0.63578(19) 0.0555(11) Uani 1 1 d . . .
C4 C 0.53642(13) 0.6040(2) 0.5798(2) 0.0590(12) Uani 1 1 d . . .
H4 H 0.5075 0.5957 0.5670 0.071 Uiso 1 1 calc R . .
C13 C 0.52445(15) 0.6354(3) 0.6779(2) 0.0852(18) Uani 1 1 d . . .
H13A H 0.4984 0.6141 0.6647 0.128 Uiso 1 1 calc R . .
H13B H 0.5181 0.6758 0.6785 0.128 Uiso 1 1 calc R . .
H13C H 0.5389 0.6231 0.7176 0.128 Uiso 1 1 calc R . .
C28 C 0.69602(15) 0.6692(2) 0.4304(2) 0.0594(12) Uani 1 1 d . . .
H28 H 0.7161 0.6432 0.4513 0.071 Uiso 1 1 calc R . .
C15 C 0.68255(13) 0.71717(16) 0.61744(17) 0.0414(9) Uani 1 1 d . . .
C27 C 0.65752(14) 0.65065(17) 0.39744(17) 0.0468(10) Uani 1 1 d . . .
C32 C 0.62816(17) 0.6891(2) 0.3688(2) 0.0660(13) Uani 1 1 d . . .
H32 H 0.6016 0.6767 0.3466 0.079 Uiso 1 1 calc R . .
C20 C 0.71277(15) 0.7535(2) 0.6480(2) 0.0612(13) Uani 1 1 d . . .
H20 H 0.7315 0.7415 0.6835 0.073 Uiso 1 1 calc R . .
C16 C 0.65738(16) 0.7346(2) 0.5647(2) 0.0681(14) Uani 1 1 d . . .
H16 H 0.6370 0.7098 0.5423 0.082 Uiso 1 1 calc R . .
C29 C 0.7046(2) 0.7272(2) 0.4322(2) 0.0799(16) Uani 1 1 d . . .
H29 H 0.7312 0.7403 0.4536 0.096 Uiso 1 1 calc R . .
C17 C 0.66180(18) 0.7886(2) 0.5441(2) 0.0707(14) Uani 1 1 d . . .
H17 H 0.6443 0.8007 0.5077 0.085 Uiso 1 1 calc R . .
C30 C 0.6763(2) 0.7645(2) 0.4045(3) 0.089(2) Uani 1 1 d . . .
H30 H 0.6826 0.8037 0.4069 0.107 Uiso 1 1 calc R . .
C31 C 0.6379(2) 0.7464(2) 0.3726(2) 0.089(2) Uani 1 1 d . . .
H31 H 0.6178 0.7731 0.3530 0.107 Uiso 1 1 calc R . .
C53 C 0.73850(12) 0.54950(16) 0.38319(17) 0.0421(9) Uani 1 1 d . . .
H53 H 0.7245 0.5806 0.3614 0.050 Uiso 1 1 calc R . .
C50 C 0.78001(13) 0.45997(19) 0.44492(19) 0.0522(11) Uani 1 1 d . . .
H50 H 0.7942 0.4288 0.4665 0.063 Uiso 1 1 calc R . .
C48 C 0.72032(12) 0.52221(16) 0.42437(15) 0.0371(9) Uani 1 1 d . . .
C49 C 0.74167(13) 0.47672(18) 0.45441(17) 0.0449(10) Uani 1 1 d . . .
H49 H 0.7301 0.4567 0.4818 0.054 Uiso 1 1 calc R . .
C51 C 0.79811(13) 0.4872(2) 0.40517(18) 0.0507(11) Uani 1 1 d . D .
C41 C 0.79877(13) 0.56441(19) 0.57558(18) 0.0483(10) Uani 1 1 d . . .
H41 H 0.8061 0.5470 0.5430 0.058 Uiso 1 1 calc R . .
C40 C 0.75653(13) 0.57230(18) 0.57350(16) 0.0445(10) Uani 1 1 d . . .
C44 C 0.77804(12) 0.61668(17) 0.67014(16) 0.0435(10) Uani 1 1 d . . .
H44 H 0.7710 0.6357 0.7021 0.052 Uiso 1 1 calc R . .
C43 C 0.81923(13) 0.60692(17) 0.67020(18) 0.0485(10) Uani 1 1 d . . .
H43 H 0.8404 0.6184 0.7034 0.058 Uiso 1 1 calc R . .
C39 C 0.74717(12) 0.59823(16) 0.62283(16) 0.0377(9) Uani 1 1 d . . .
C42 C 0.83094(12) 0.58105(18) 0.62364(19) 0.0470(10) Uani 1 1 d . C .
C21 C 0.68795(12) 0.65016(17) 0.72196(16) 0.0412(9) Uani 1 1 d . . .
C26 C 0.70635(13) 0.60348(18) 0.75414(18) 0.0478(10) Uani 1 1 d . . .
H26 H 0.7144 0.5720 0.7343 0.057 Uiso 1 1 calc R . .
C22 C 0.67720(15) 0.6966(2) 0.75210(19) 0.0596(12) Uani 1 1 d . . .
H22 H 0.6652 0.7291 0.7309 0.071 Uiso 1 1 calc R . .
C23 C 0.68404(17) 0.6953(3) 0.8128(2) 0.0779(16) Uani 1 1 d . . .
H23 H 0.6764 0.7265 0.8334 0.094 Uiso 1 1 calc R . .
C60 C 0.67032(14) 0.29631(19) 0.64061(18) 0.0518(11) Uani 1 1 d . F .
C62 C 0.65029(13) 0.37289(17) 0.56968(16) 0.0444(10) Uani 1 1 d . . .
C61 C 0.64302(13) 0.32117(18) 0.59348(18) 0.0504(11) Uani 1 1 d . . .
H61 H 0.6178 0.3019 0.5762 0.061 Uiso 1 1 calc R . .
C59 C 0.70658(14) 0.32557(18) 0.66347(19) 0.0547(11) Uani 1 1 d . . .
H59 H 0.7265 0.3089 0.6952 0.066 Uiso 1 1 calc R . .
C57 C 0.68679(12) 0.40361(17) 0.59498(16) 0.0410(9) Uani 1 1 d . . .
C58 C 0.71603(13) 0.37766(18) 0.64343(18) 0.0497(10) Uani 1 1 d . E .
C71 C 0.61701(13) 0.39498(18) 0.51590(18) 0.0493(11) Uani 1 1 d . . .
C73 C 0.59682(15) 0.44869(18) 0.5337(2) 0.0625(13) Uani 1 1 d . . .
H73A H 0.6187 0.4763 0.5503 0.094 Uiso 1 1 calc R . .
H73B H 0.5813 0.4391 0.5631 0.094 Uiso 1 1 calc R . .
H73C H 0.5776 0.4649 0.4990 0.094 Uiso 1 1 calc R . .
C72 C 0.63590(14) 0.4064(2) 0.46320(18) 0.0605(12) Uani 1 1 d . . .
H72A H 0.6593 0.4328 0.4749 0.091 Uiso 1 1 calc R . .
H72B H 0.6145 0.4229 0.4310 0.091 Uiso 1 1 calc R . .
H72C H 0.6459 0.3709 0.4501 0.091 Uiso 1 1 calc R . .
C74 C 0.58094(14) 0.3530(2) 0.4936(2) 0.0712(15) Uani 1 1 d . . .
H74A H 0.5613 0.3689 0.4591 0.107 Uiso 1 1 calc R . .
H74B H 0.5664 0.3462 0.5248 0.107 Uiso 1 1 calc R . .
H74C H 0.5922 0.3174 0.4829 0.107 Uiso 1 1 calc R . .
C63 C 0.75822(15) 0.4067(2) 0.6736(2) 0.0666(14) Uani 1 1 d . . .
N4 N 0.68242(9) 0.53972(12) 0.43777(13) 0.0361(7) Uani 1 1 d . . .
N1 N 0.69449(11) 0.45667(14) 0.57484(15) 0.0418(8) Uani 1 1 d . . .
N3 N 0.62682(9) 0.59300(13) 0.51677(13) 0.0382(7) Uani 1 1 d . . .
N2 N 0.70286(9) 0.59928(13) 0.61910(13) 0.0401(8) Uani 1 1 d . . .
P1 P 0.67688(3) 0.64596(4) 0.64314(4) 0.0386(2) Uani 1 1 d . . .
P2 P 0.64712(3) 0.57594(4) 0.39285(4) 0.0379(2) Uani 1 1 d . . .
C14 C 0.48429(16) 0.5298(3) 0.3355(2) 0.0887(19) Uani 1 1 d . . .
H14A H 0.4649 0.5093 0.3537 0.133 Uiso 1 1 calc R . .
H14B H 0.4928 0.5054 0.3067 0.133 Uiso 1 1 calc R . .
H14C H 0.4705 0.5635 0.3156 0.133 Uiso 1 1 calc R . .
C18 C 0.69115(18) 0.8244(2) 0.5758(2) 0.0676(14) Uani 1 1 d . . .
H18 H 0.6941 0.8614 0.5617 0.081 Uiso 1 1 calc R . .
C19 C 0.71577(17) 0.8071(2) 0.6269(2) 0.0767(16) Uani 1 1 d . . .
H19 H 0.7358 0.8325 0.6492 0.092 Uiso 1 1 calc R . .
C25 C 0.71296(15) 0.6025(2) 0.81475(19) 0.0619(13) Uani 1 1 d . . .
H25 H 0.7250 0.5701 0.8363 0.074 Uiso 1 1 calc R . .
C24 C 0.70221(17) 0.6477(3) 0.8433(2) 0.0729(15) Uani 1 1 d . . .
H24 H 0.7072 0.6468 0.8850 0.088 Uiso 1 1 calc R . .
C33 C 0.64029(12) 0.55450(17) 0.31778(17) 0.0418(10) Uani 1 1 d . . .
C38 C 0.63170(13) 0.4982(2) 0.30525(18) 0.0538(11) Uani 1 1 d . . .
H38 H 0.6302 0.4729 0.3361 0.065 Uiso 1 1 calc R . .
C34 C 0.64273(13) 0.5908(2) 0.27238(17) 0.0523(11) Uani 1 1 d . . .
H34 H 0.6488 0.6296 0.2805 0.063 Uiso 1 1 calc R . .
C67 C 0.66116(17) 0.2399(2) 0.6670(2) 0.0629(13) Uani 1 1 d . . .
C37 C 0.62519(15) 0.4781(2) 0.2479(2) 0.0633(13) Uani 1 1 d . . .
H37 H 0.6189 0.4394 0.2394 0.076 Uiso 1 1 calc R . .
C35 C 0.63645(16) 0.5711(3) 0.2154(2) 0.0667(14) Uani 1 1 d . . .
H35 H 0.6380 0.5963 0.1845 0.080 Uiso 1 1 calc R . .
C36 C 0.62799(15) 0.5152(3) 0.2037(2) 0.0677(15) Uani 1 1 d . . .
H36 H 0.6240 0.5018 0.1645 0.081 Uiso 1 1 calc R . .
H1N H 0.7194(14) 0.4663(17) 0.5945(19) 0.056(14) Uiso 1 1 d . . .
C52 C 0.77626(13) 0.53171(18) 0.37415(18) 0.0494(11) Uani 1 1 d . . .
H52 H 0.7875 0.5506 0.3458 0.059 Uiso 1 1 calc R . .
C45 C 0.87645(14) 0.5700(2) 0.6258(2) 0.0621(13) Uani 1 1 d . . .
H45 H 0.8939 0.5847 0.6639 0.074 Uiso 1 1 calc R A 1
C46 C 0.89051(16) 0.5979(3) 0.5761(3) 0.0920(19) Uani 1 1 d . C .
H46A H 0.9203 0.5906 0.5804 0.138 Uiso 1 1 calc R . .
H46B H 0.8858 0.6387 0.5771 0.138 Uiso 1 1 calc R . .
H46C H 0.8745 0.5825 0.5386 0.138 Uiso 1 1 calc R . .
C54 C 0.83955(16) 0.4675(2) 0.3949(2) 0.0716(15) Uani 1 1 d D . .
H54 H 0.8396 0.4268 0.4061 0.086 Uiso 1 1 calc R B 1
C55 C 0.84067(15) 0.4634(2) 0.33246(19) 0.0846(18) Uani 1 1 d . D .
H55A H 0.8377 0.5012 0.3149 0.127 Uiso 1 1 calc R . .
H55B H 0.8177 0.4393 0.3115 0.127 Uiso 1 1 calc R . .
H55C H 0.8674 0.4470 0.3296 0.127 Uiso 1 1 calc R . .
C64 C 0.78633(15) 0.4160(2) 0.63208(18) 0.0875(18) Uani 1 1 d R E .
H64A H 0.7716 0.4406 0.6001 0.131 Uiso 1 1 d R . .
H64B H 0.7924 0.3799 0.6158 0.131 Uiso 1 1 d R . .
H64C H 0.8127 0.4339 0.6530 0.131 Uiso 1 1 d R . .
C65 C 0.74931(19) 0.4623(2) 0.7037(2) 0.0818(18) Uani 1 1 d . E .
H65A H 0.7356 0.4534 0.7352 0.123 Uiso 1 1 calc R . .
H65B H 0.7311 0.4866 0.6745 0.123 Uiso 1 1 calc R . .
H65C H 0.7757 0.4819 0.7202 0.123 Uiso 1 1 calc R . .
C69 C 0.6996(2) 0.1992(2) 0.6721(3) 0.102(2) Uani 1 1 d . F .
H69A H 0.7038 0.1919 0.6328 0.153 Uiso 1 1 calc R . .
H69B H 0.6942 0.1636 0.6901 0.153 Uiso 1 1 calc R . .
H69C H 0.7247 0.2170 0.6966 0.153 Uiso 1 1 calc R . .
C70 C 0.62416(19) 0.2107(2) 0.6320(3) 0.109(2) Uani 1 1 d . F .
H70A H 0.5991 0.2329 0.6320 0.164 Uiso 1 1 calc R . .
H70B H 0.6218 0.1734 0.6491 0.164 Uiso 1 1 calc R . .
H70C H 0.6268 0.2062 0.5915 0.164 Uiso 1 1 calc R . .
C47A C 0.88509(19) 0.5068(3) 0.6216(3) 0.078(3) Uiso 0.693(17) 1 d PR C 1
H47D H 0.9145 0.5011 0.6216 0.117 Uiso 0.693(17) 1 calc PR C 1
H47E H 0.8673 0.4916 0.5851 0.117 Uiso 0.693(17) 1 calc PR C 1
H47F H 0.8790 0.4872 0.6553 0.117 Uiso 0.693(17) 1 calc PR C 1
C56A C 0.8752(4) 0.4898(9) 0.4412(7) 0.084(6) Uiso 0.46(3) 1 d PD D 1
H56D H 0.9014 0.4737 0.4359 0.126 Uiso 0.46(3) 1 calc PR D 1
H56E H 0.8715 0.4794 0.4801 0.126 Uiso 0.46(3) 1 calc PR D 1
H56F H 0.8762 0.5310 0.4382 0.126 Uiso 0.46(3) 1 calc PR D 1
C66A C 0.7901(5) 0.3634(6) 0.7142(7) 0.058(5) Uiso 0.44(3) 1 d P E 1
H66D H 0.7925 0.3293 0.6916 0.087 Uiso 0.44(3) 1 calc PR E 1
H66E H 0.7797 0.3533 0.7486 0.087 Uiso 0.44(3) 1 calc PR E 1
H66F H 0.8176 0.3812 0.7272 0.087 Uiso 0.44(3) 1 calc PR E 1
C68A C 0.6535(5) 0.2507(4) 0.7267(4) 0.083(4) Uiso 0.72(3) 1 d P F 1
H68D H 0.6272 0.2712 0.7224 0.124 Uiso 0.72(3) 1 calc PR F 1
H68E H 0.6765 0.2734 0.7501 0.124 Uiso 0.72(3) 1 calc PR F 1
H68F H 0.6520 0.2147 0.7466 0.124 Uiso 0.72(3) 1 calc PR F 1
C47B C 0.8895(6) 0.5160(8) 0.6581(11) 0.083(8) Uiso 0.307(17) 1 d P C 2
H47A H 0.8828 0.5175 0.6966 0.125 Uiso 0.307(17) 1 calc PR C 2
H47B H 0.9197 0.5107 0.6636 0.125 Uiso 0.307(17) 1 calc PR C 2
H47C H 0.8746 0.4844 0.6353 0.125 Uiso 0.307(17) 1 calc PR C 2
C56B C 0.8713(5) 0.5180(9) 0.4154(11) 0.132(7) Uiso 0.54(3) 1 d PD D 2
H56A H 0.8696 0.5309 0.4545 0.198 Uiso 0.54(3) 1 calc PR D 2
H56B H 0.8642 0.5493 0.3873 0.198 Uiso 0.54(3) 1 calc PR D 2
H56C H 0.8998 0.5051 0.4170 0.198 Uiso 0.54(3) 1 calc PR D 2
C66B C 0.7792(4) 0.3747(5) 0.7328(6) 0.058(4) Uiso 0.56(3) 1 d P E 2
H66A H 0.7867 0.3362 0.7237 0.087 Uiso 0.56(3) 1 calc PR E 2
H66B H 0.7596 0.3731 0.7580 0.087 Uiso 0.56(3) 1 calc PR E 2
H66C H 0.8045 0.3949 0.7532 0.087 Uiso 0.56(3) 1 calc PR E 2
C68B C 0.6776(12) 0.2447(10) 0.7345(9) 0.080(9) Uiso 0.28(3) 1 d P F 2
H68A H 0.6543 0.2531 0.7523 0.121 Uiso 0.28(3) 1 calc PR F 2
H68B H 0.6984 0.2751 0.7438 0.121 Uiso 0.28(3) 1 calc PR F 2
H68C H 0.6906 0.2089 0.7502 0.121 Uiso 0.28(3) 1 calc PR F 2

loop_
_atom_site_aniso_label
_atom_site_aniso_U_11
_atom_site_aniso_U_22
_atom_site_aniso_U_33
_atom_site_aniso_U_23
_atom_site_aniso_U_13
_atom_site_aniso_U_12
Lu1 0.03691(10) 0.04017(10) 0.03088(9) 0.00331(8) 0.00554(6) 0.00238(8)
C9 0.038(2) 0.039(2) 0.036(2) 0.0056(17) 0.0010(17) 0.0043(17)
C1 0.039(2) 0.039(2) 0.040(2) 0.0067(17) 0.0110(17) 0.0042(18)
C12 0.038(2) 0.040(2) 0.039(2) 0.0042(17) 0.0085(17) 0.0021(17)
C7 0.047(3) 0.061(3) 0.040(2) 0.002(2) 0.0013(19) 0.002(2)
C11 0.039(2) 0.048(3) 0.053(3) 0.005(2) 0.013(2) 0.0031(19)
C10 0.037(2) 0.049(3) 0.043(2) 0.0059(19) 0.0054(18) 0.0022(19)
C8 0.037(2) 0.041(2) 0.040(2) 0.0061(18) 0.0031(17) 0.0038(18)
C6 0.037(2) 0.075(3) 0.054(3) 0.004(2) -0.005(2) -0.001(2)
C5 0.041(3) 0.080(3) 0.053(3) 0.008(2) 0.008(2) 0.000(2)
C2 0.051(3) 0.055(3) 0.043(2) 0.002(2) 0.016(2) 0.007(2)
C3 0.046(3) 0.075(3) 0.049(3) 0.003(2) 0.020(2) 0.007(2)
C4 0.036(2) 0.075(3) 0.069(3) 0.009(3) 0.018(2) 0.006(2)
C13 0.058(3) 0.134(5) 0.073(4) -0.015(3) 0.034(3) 0.003(3)
C28 0.067(3) 0.058(3) 0.050(3) -0.004(2) 0.008(2) -0.010(2)
C15 0.051(2) 0.042(2) 0.035(2) 0.0015(18) 0.0181(19) 0.0034(19)
C27 0.064(3) 0.043(2) 0.035(2) 0.0073(18) 0.017(2) 0.006(2)
C32 0.092(4) 0.050(3) 0.056(3) 0.004(2) 0.017(3) 0.011(3)
C20 0.065(3) 0.058(3) 0.055(3) 0.006(2) 0.003(2) -0.015(2)
C16 0.084(4) 0.053(3) 0.058(3) 0.011(2) -0.003(3) -0.010(3)
C29 0.109(5) 0.049(3) 0.081(4) -0.008(3) 0.022(3) -0.012(3)
C17 0.094(4) 0.058(3) 0.056(3) 0.016(3) 0.012(3) -0.001(3)
C30 0.155(7) 0.047(3) 0.076(4) -0.006(3) 0.050(4) -0.005(4)
C31 0.152(6) 0.054(4) 0.066(4) 0.017(3) 0.033(4) 0.034(4)
C53 0.042(2) 0.042(2) 0.039(2) 0.0027(17) 0.0039(18) 0.0005(18)
C50 0.048(2) 0.061(3) 0.044(2) 0.005(2) 0.003(2) 0.018(2)
C48 0.038(2) 0.045(2) 0.0261(19) -0.0038(16) 0.0037(16) 0.0011(17)
C49 0.045(2) 0.056(3) 0.031(2) 0.0017(18) 0.0047(18) 0.006(2)
C51 0.039(2) 0.073(3) 0.038(2) -0.005(2) 0.0051(19) 0.003(2)
C41 0.051(3) 0.056(3) 0.041(2) -0.002(2) 0.016(2) 0.002(2)
C40 0.050(3) 0.049(3) 0.034(2) -0.0017(18) 0.0103(19) 0.010(2)
C44 0.040(2) 0.053(3) 0.036(2) -0.0062(19) 0.0079(18) -0.0060(19)
C43 0.049(3) 0.052(3) 0.039(2) 0.0051(19) 0.0005(19) -0.005(2)
C39 0.039(2) 0.037(2) 0.036(2) 0.0015(17) 0.0076(17) 0.0029(17)
C42 0.039(2) 0.047(3) 0.053(3) 0.003(2) 0.007(2) 0.0032(19)
C21 0.043(2) 0.047(2) 0.034(2) 0.0019(18) 0.0120(18) 0.0021(19)
C26 0.049(3) 0.049(3) 0.045(2) 0.004(2) 0.011(2) -0.004(2)
C22 0.071(3) 0.066(3) 0.043(3) 0.003(2) 0.016(2) 0.016(3)
C23 0.094(4) 0.098(4) 0.047(3) -0.013(3) 0.027(3) 0.022(3)
C60 0.057(3) 0.053(3) 0.041(2) 0.007(2) 0.004(2) -0.008(2)
C62 0.050(2) 0.047(2) 0.034(2) 0.0049(18) 0.0074(18) 0.002(2)
C61 0.050(3) 0.049(3) 0.048(3) 0.005(2) 0.005(2) -0.008(2)
C59 0.064(3) 0.049(3) 0.043(2) 0.010(2) -0.002(2) -0.001(2)
C57 0.047(2) 0.041(2) 0.033(2) 0.0043(17) 0.0050(18) -0.0023(18)
C58 0.049(2) 0.048(3) 0.046(2) 0.005(2) -0.0025(19) -0.005(2)
C71 0.045(2) 0.048(3) 0.050(3) 0.013(2) 0.002(2) -0.005(2)
C73 0.050(3) 0.057(3) 0.081(4) 0.013(2) 0.016(3) 0.004(2)
C72 0.064(3) 0.069(3) 0.042(3) 0.010(2) 0.000(2) -0.007(2)
C74 0.054(3) 0.071(3) 0.074(3) 0.021(3) -0.013(3) -0.007(3)
C63 0.060(3) 0.058(3) 0.068(3) 0.020(3) -0.014(3) -0.008(2)
N4 0.0370(17) 0.0381(18) 0.0324(16) 0.0030(14) 0.0073(13) -0.0003(14)
N1 0.043(2) 0.043(2) 0.0356(18) 0.0072(16) 0.0027(15) -0.0023(17)
N3 0.0377(18) 0.0417(19) 0.0351(17) 0.0041(14) 0.0085(14) 0.0000(15)
N2 0.0380(18) 0.047(2) 0.0351(17) -0.0008(15) 0.0081(14) -0.0018(15)
P1 0.0427(6) 0.0427(6) 0.0313(5) 0.0015(4) 0.0105(4) 0.0016(5)
P2 0.0404(6) 0.0400(6) 0.0314(5) 0.0034(4) 0.0051(4) 0.0022(5)
C14 0.051(3) 0.141(6) 0.063(3) -0.010(3) -0.006(3) -0.020(3)
C18 0.099(4) 0.046(3) 0.063(3) 0.003(2) 0.029(3) -0.016(3)
C19 0.090(4) 0.066(4) 0.068(4) 0.004(3) 0.008(3) -0.034(3)
C25 0.067(3) 0.075(3) 0.039(3) 0.014(2) 0.004(2) -0.002(3)
C24 0.084(4) 0.097(4) 0.037(3) 0.008(3) 0.013(3) 0.007(3)
C33 0.039(2) 0.051(3) 0.032(2) 0.0000(17) 0.0023(17) 0.0033(18)
C38 0.058(3) 0.058(3) 0.044(2) 0.000(2) 0.009(2) 0.008(2)
C34 0.057(3) 0.061(3) 0.039(2) 0.003(2) 0.011(2) 0.006(2)
C67 0.085(4) 0.051(3) 0.051(3) 0.012(2) 0.013(3) -0.006(3)
C37 0.058(3) 0.069(3) 0.053(3) -0.018(3) -0.005(2) 0.009(2)
C35 0.072(3) 0.087(4) 0.043(3) 0.002(3) 0.017(2) 0.010(3)
C36 0.056(3) 0.106(4) 0.038(3) -0.013(3) 0.007(2) 0.027(3)
C52 0.045(2) 0.061(3) 0.042(2) 0.000(2) 0.0110(19) -0.004(2)
C45 0.048(3) 0.067(3) 0.070(3) 0.003(3) 0.010(2) 0.006(2)
C46 0.057(3) 0.113(5) 0.112(5) 0.007(4) 0.033(3) 0.013(3)
C54 0.053(3) 0.094(4) 0.070(3) -0.002(3) 0.019(3) 0.012(3)
C55 0.076(4) 0.102(5) 0.079(4) -0.015(3) 0.026(3) 0.023(3)
C64 0.060(3) 0.085(4) 0.114(5) 0.018(4) 0.016(3) -0.009(3)
C65 0.101(4) 0.070(4) 0.055(3) 0.001(3) -0.018(3) -0.024(3)
C69 0.111(5) 0.075(4) 0.110(5) 0.021(4) 0.009(4) 0.008(4)
C70 0.120(5) 0.074(4) 0.116(5) 0.040(4) -0.005(4) -0.028(4)

loop_
_atom_type_symbol
_atom_type_description
_atom_type_scat_dispersion_real
_atom_type_scat_dispersion_imag
_atom_type_scat_source
C C 0.0033 0.0016 'International Tables Vol C Tables 4.2.6.8 and 6.1.1.4'
H H 0.0000 0.0000 'International Tables Vol C Tables 4.2.6.8 and 6.1.1.4'
N N 0.0061 0.0033 'International Tables Vol C Tables 4.2.6.8 and 6.1.1.4'
P P 0.1023 0.0942 'International Tables Vol C Tables 4.2.6.8 and 6.1.1.4'
Lu Lu -0.4720 5.8584 'International Tables Vol C Tables 4.2.6.8 and 6.1.1.4'

loop_
_geom_angle_atom_site_label_1
_geom_angle_atom_site_label_2
_geom_angle_atom_site_label_3
_geom_angle
N1 Lu1 N2 104.06(12)
N1 Lu1 N4 111.77(12)
N2 Lu1 N4 142.46(11)
N1 Lu1 N3 125.19(12)
N2 Lu1 N3 81.80(11)
N4 Lu1 N3 86.50(10)
N1 Lu1 C40 99.02(14)
N2 Lu1 C40 61.31(12)
N4 Lu1 C40 101.28(12)
N3 Lu1 C40 128.65(13)
N1 Lu1 C39 100.34(12)
N2 Lu1 C39 31.21(10)
N4 Lu1 C39 126.87(11)
N3 Lu1 C39 108.48(11)
C40 Lu1 C39 30.37(12)
N1 Lu1 H1N 22.2(11)
N2 Lu1 H1N 90.5(11)
N4 Lu1 H1N 119.3(11)
N3 Lu1 H1N 141.5(11)
C40 Lu1 H1N 77.1(11)
C39 Lu1 H1N 79.8(11)
N3 C9 C8 127.4(3)
N3 C9 C10 112.3(3)
C8 C9 C10 120.3(3)
C12 C1 C2 117.6(4)
C12 C1 P1 122.1(3)
C2 C1 P1 120.3(3)
C1 C12 N3 129.1(3)
C1 C12 C11 119.3(4)
N3 C12 C11 111.6(3)
C8 C7 C6 123.4(4)
C8 C7 H7 118.3
C6 C7 H7 118.3
C4 C11 C12 120.9(4)
C4 C11 C10 133.2(4)
C12 C11 C10 105.9(3)
C5 C10 C9 119.8(4)
C5 C10 C11 134.5(4)
C9 C10 C11 105.7(3)
C7 C8 C9 117.5(4)
C7 C8 P2 122.7(3)
C9 C8 P2 119.6(3)
C5 C6 C7 118.6(4)
C5 C6 C14 120.8(4)
C7 C6 C14 120.5(4)
C6 C5 C10 120.3(4)
C6 C5 H5 119.8
C10 C5 H5 119.8
C3 C2 C1 123.6(4)
C3 C2 H2 118.2
C1 C2 H2 118.2
C4 C3 C2 118.6(4)
C4 C3 C13 121.3(4)
C2 C3 C13 120.1(4)
C3 C4 C11 120.1(4)
C3 C4 H4 119.9
C11 C4 H4 119.9
C3 C13 H13A 109.5
C3 C13 H13B 109.5
H13A C13 H13B 109.5
C3 C13 H13C 109.5
H13A C13 H13C 109.5
H13B C13 H13C 109.5
C27 C28 C29 118.6(5)
C27 C28 H28 120.7
C29 C28 H28 120.7
C16 C15 C20 118.9(4)
C16 C15 P1 119.3(3)
C20 C15 P1 121.8(3)
C32 C27 C28 120.0(4)
C32 C27 P2 121.3(4)
C28 C27 P2 118.7(3)
C27 C32 C31 119.2(5)
C27 C32 H32 120.4
C31 C32 H32 120.4
C19 C20 C15 119.7(4)
C19 C20 H20 120.2
C15 C20 H20 120.2
C15 C16 C17 119.9(5)
C15 C16 H16 120.0
C17 C16 H16 120.0
C30 C29 C28 121.4(6)
C30 C29 H29 119.3
C28 C29 H29 119.3
C18 C17 C16 120.3(5)
C18 C17 H17 119.8
C16 C17 H17 119.8
C29 C30 C31 120.1(6)
C29 C30 H30 119.9
C31 C30 H30 119.9
C30 C31 C32 120.6(6)
C30 C31 H31 119.7
C32 C31 H31 119.7
C52 C53 C48 121.0(4)
C52 C53 H53 119.5
C48 C53 H53 119.5
C51 C50 C49 122.1(4)
C51 C50 H50 118.9
C49 C50 H50 118.9
C49 C48 C53 117.2(4)
C49 C48 N4 118.8(3)
C53 C48 N4 124.0(3)
C48 C49 C50 120.7(4)
C48 C49 H49 119.7
C50 C49 H49 119.7
C52 C51 C50 117.1(4)
C52 C51 C54 121.8(4)
C50 C51 C54 121.1(4)
C40 C41 C42 123.0(4)
C40 C41 H41 118.5
C42 C41 H41 118.5
C41 C40 C39 116.5(4)
C41 C40 Lu1 147.4(3)
C39 C40 Lu1 92.6(3)
C43 C44 C39 118.8(4)
C43 C44 H44 120.6
C39 C44 H44 120.6
C44 C43 C42 122.5(4)
C44 C43 H43 118.8
C42 C43 H43 118.8
C44 C39 C40 122.1(4)
C44 C39 N2 125.5(3)
C40 C39 N2 112.3(3)
C44 C39 Lu1 168.9(3)
C40 C39 Lu1 57.0(2)
N2 C39 Lu1 55.91(17)
C43 C42 C41 117.1(4)
C43 C42 C45 121.0(4)
C41 C42 C45 121.9(4)
C26 C21 C22 118.8(4)
C26 C21 P1 117.8(3)
C22 C21 P1 123.4(3)
C25 C26 C21 120.6(4)
C25 C26 H26 119.7
C21 C26 H26 119.7
C23 C22 C21 120.2(4)
C23 C22 H22 119.9
C21 C22 H22 119.9
C22 C23 C24 119.2(5)
C22 C23 H23 120.4
C24 C23 H23 120.4
C59 C60 C61 115.8(4)
C59 C60 C67 121.4(4)
C61 C60 C67 122.8(4)
C61 C62 C57 119.9(4)
C61 C62 C71 117.8(4)
C57 C62 C71 122.2(3)
C60 C61 C62 123.8(4)
C60 C61 H61 118.1
C62 C61 H61 118.1
C60 C59 C58 124.4(4)
C60 C59 H59 117.8
C58 C59 H59 117.8
N1 C57 C62 122.2(3)
N1 C57 C58 120.9(4)
C62 C57 C58 116.9(4)
C59 C58 C57 119.1(4)
C59 C58 C63 119.3(4)
C57 C58 C63 121.6(4)
C72 C71 C73 111.0(4)
C72 C71 C74 105.8(4)
C73 C71 C74 106.0(4)
C72 C71 C62 111.6(3)
C73 C71 C62 109.1(4)
C74 C71 C62 113.2(3)
C71 C73 H73A 109.5
C71 C73 H73B 109.5
H73A C73 H73B 109.5
C71 C73 H73C 109.5
H73A C73 H73C 109.5
H73B C73 H73C 109.5
C71 C72 H72A 109.5
C71 C72 H72B 109.5
H72A C72 H72B 109.5
C71 C72 H72C 109.5
H72A C72 H72C 109.5
H72B C72 H72C 109.5
C71 C74 H74A 109.5
C71 C74 H74B 109.5
H74A C74 H74B 109.5
C71 C74 H74C 109.5
H74A C74 H74C 109.5
H74B C74 H74C 109.5
C64 C63 C65 112.3(4)
C64 C63 C58 113.0(4)
C65 C63 C58 109.5(4)
C64 C63 C66B 115.2(7)
C65 C63 C66B 95.7(7)
C58 C63 C66B 109.8(5)
C64 C63 C66A 93.3(8)
C65 C63 C66A 116.2(8)
C58 C63 C66A 111.8(5)
C66B C63 C66A 24.7(5)
C48 N4 P2 123.0(2)
C48 N4 Lu1 111.8(2)
P2 N4 Lu1 121.51(16)
C57 N1 Lu1 164.1(3)
C57 N1 H1N 107(3)
Lu1 N1 H1N 88(3)
C9 N3 C12 104.2(3)
C9 N3 Lu1 119.9(2)
C12 N3 Lu1 120.3(2)
C39 N2 P1 128.2(3)
C39 N2 Lu1 92.9(2)
P1 N2 Lu1 133.34(17)
N2 P1 C21 114.34(18)
N2 P1 C1 106.57(17)
C21 P1 C1 107.00(18)
N2 P1 C15 114.96(17)
C21 P1 C15 106.15(18)
C1 P1 C15 107.37(18)
N4 P2 C8 108.94(17)
N4 P2 C33 112.86(17)
C8 P2 C33 107.34(19)
N4 P2 C27 112.74(18)
C8 P2 C27 106.33(19)
C33 P2 C27 108.29(19)
C6 C14 H14A 109.5
C6 C14 H14B 109.5
H14A C14 H14B 109.5
C6 C14 H14C 109.5
H14A C14 H14C 109.5
H14B C14 H14C 109.5
C19 C18 C17 119.6(5)
C19 C18 H18 120.2
C17 C18 H18 120.2
C18 C19 C20 121.5(5)
C18 C19 H19 119.2
C20 C19 H19 119.2
C24 C25 C26 120.0(5)
C24 C25 H25 120.0
C26 C25 H25 120.0
C25 C24 C23 121.2(4)
C25 C24 H24 119.4
C23 C24 H24 119.4
C38 C33 C34 118.9(4)
C38 C33 P2 117.0(3)
C34 C33 P2 124.1(3)
C33 C38 C37 120.8(4)
C33 C38 H38 119.6
C37 C38 H38 119.6
C35 C34 C33 120.6(5)
C35 C34 H34 119.7
C33 C34 H34 119.7
C70 C67 C68A 107.3(7)
C70 C67 C60 113.8(4)
C68A C67 C60 108.7(5)
C70 C67 C68B 130.1(12)
C68A C67 C68B 29.7(11)
C60 C67 C68B 107.1(9)
C70 C67 C69 107.4(5)
C68A C67 C69 110.4(7)
C60 C67 C69 109.3(4)
C68B C67 C69 83.7(14)
C36 C37 C38 119.0(5)
C36 C37 H37 120.5
C38 C37 H37 120.5
C36 C35 C34 119.8(5)
C36 C35 H35 120.1
C34 C35 H35 120.1
C35 C36 C37 120.9(4)
C35 C36 H36 119.6
C37 C36 H36 119.6
C53 C52 C51 121.9(4)
C53 C52 H52 119.1
C51 C52 H52 119.1
C47B C45 C46 131.4(9)
C47B C45 C42 109.0(8)
C46 C45 C42 112.9(4)
C47B C45 C47A 33.0(9)
C46 C45 C47A 106.4(4)
C42 C45 C47A 111.4(4)
C47B C45 H45 79.1
C46 C45 H45 108.7
C42 C45 H45 108.7
C47A C45 H45 108.7
C45 C46 H46A 109.5
C45 C46 H46B 109.5
H46A C46 H46B 109.5
C45 C46 H46C 109.5
H46A C46 H46C 109.5
H46B C46 H46C 109.5
C55 C54 C56A 122.7(8)
C55 C54 C51 114.7(4)
C56A C54 C51 110.9(7)
C55 C54 C56B 100.1(9)
C56A C54 C56B 33.5(7)
C51 C54 C56B 105.9(7)
C55 C54 H54 101.5
C56A C54 H54 101.5
C51 C54 H54 101.5
C56B C54 H54 133.5
C54 C55 H55A 109.5
C54 C55 H55B 109.5
H55A C55 H55B 109.5
C54 C55 H55C 109.5
H55A C55 H55C 109.5
H55B C55 H55C 109.5
C63 C64 H64A 108.2
C63 C64 H64B 109.8
H64A C64 H64B 109.3
C63 C64 H64C 110.4
H64A C64 H64C 109.8
H64B C64 H64C 109.3
C63 C65 H65A 109.5
C63 C65 H65B 109.5
H65A C65 H65B 109.5
C63 C65 H65C 109.5
H65A C65 H65C 109.5
H65B C65 H65C 109.5
C67 C69 H69A 109.5
C67 C69 H69B 109.5
H69A C69 H69B 109.5
C67 C69 H69C 109.5
H69A C69 H69C 109.5
H69B C69 H69C 109.5
C67 C70 H70A 109.5
C67 C70 H70B 109.5
H70A C70 H70B 109.5
C67 C70 H70C 109.5
H70A C70 H70C 109.5
H70B C70 H70C 109.5
C45 C47A H47D 109.5
C45 C47A H47E 109.5
C45 C47A H47F 109.5
C54 C56A H56D 109.5
C54 C56A H56E 109.5
C54 C56A H56F 109.5
C63 C66A H66D 109.5
C63 C66A H66E 109.5
C63 C66A H66F 109.5
C67 C68A H68D 109.5
C67 C68A H68E 109.5
C67 C68A H68F 109.5
C45 C47B H47A 109.5
C45 C47B H47B 109.5
H47A C47B H47B 109.5
C45 C47B H47C 109.5
H47A C47B H47C 109.5
H47B C47B H47C 109.5
C54 C56B H56A 109.5
C54 C56B H56B 109.5
H56A C56B H56B 109.5
C54 C56B H56C 109.5
H56A C56B H56C 109.5
H56B C56B H56C 109.5
C63 C66B H66A 109.5
C63 C66B H66B 109.5
H66A C66B H66B 109.5
C63 C66B H66C 109.5
H66A C66B H66C 109.5
H66B C66B H66C 109.5
C67 C68B H68A 109.5
C67 C68B H68B 109.5
H68A C68B H68B 109.5
C67 C68B H68C 109.5
H68A C68B H68C 109.5
H68B C68B H68C 109.5

loop_
_geom_bond_atom_site_label_1
_geom_bond_atom_site_label_2
_geom_bond_distance
Lu1 N1 2.163(3)
Lu1 N2 2.307(3)
Lu1 N4 2.312(3)
Lu1 N3 2.312(3)
Lu1 C40 2.337(4)
Lu1 C39 2.782(4)
Lu1 H1N 2.30(4)
C9 N3 1.391(5)
C9 C8 1.399(5)
C9 C10 1.415(5)
C1 C12 1.402(5)
C1 C2 1.402(5)
C1 P1 1.800(4)
C12 N3 1.402(5)
C12 C11 1.419(5)
C7 C8 1.391(5)
C7 C6 1.391(6)
C7 H7 0.9500
C11 C4 1.396(6)
C11 C10 1.430(6)
C10 C5 1.405(6)
C8 P2 1.785(4)
C6 C5 1.378(6)
C6 C14 1.536(6)
C5 H5 0.9500
C2 C3 1.384(6)
C2 H2 0.9500
C3 C4 1.382(6)
C3 C13 1.529(6)
C4 H4 0.9500
C13 H13A 0.9800
C13 H13B 0.9800
C13 H13C 0.9800
C28 C27 1.389(6)
C28 C29 1.401(7)
C28 H28 0.9500
C15 C16 1.376(6)
C15 C20 1.378(6)
C15 P1 1.816(4)
C27 C32 1.380(6)
C27 P2 1.801(4)
C32 C31 1.391(7)
C32 H32 0.9500
C20 C19 1.376(6)
C20 H20 0.9500
C16 C17 1.386(6)
C16 H16 0.9500
C29 C30 1.335(8)
C29 H29 0.9500
C17 C18 1.364(7)
C17 H17 0.9500
C30 C31 1.373(8)
C30 H30 0.9500
C31 H31 0.9500
C53 C52 1.379(6)
C53 C48 1.411(5)
C53 H53 0.9500
C50 C51 1.383(6)
C50 C49 1.394(6)
C50 H50 0.9500
C48 C49 1.383(5)
C48 N4 1.423(5)
C49 H49 0.9500
C51 C52 1.380(6)
C51 C54 1.518(6)
C41 C40 1.395(6)
C41 C42 1.404(6)
C41 H41 0.9500
C40 C39 1.408(5)
C44 C43 1.378(5)
C44 C39 1.382(5)
C44 H44 0.9500
C43 C42 1.386(6)
C43 H43 0.9500
C39 N2 1.444(5)
C42 C45 1.513(6)
C21 C26 1.392(5)
C21 C22 1.399(6)
C21 P1 1.797(4)
C26 C25 1.385(6)
C26 H26 0.9500
C22 C23 1.386(6)
C22 H22 0.9500
C23 C24 1.391(7)
C23 H23 0.9500
C60 C59 1.374(6)
C60 C61 1.377(6)
C60 C67 1.533(6)
C62 C61 1.391(5)
C62 C57 1.409(5)
C62 C71 1.548(5)
C61 H61 0.9500
C59 C58 1.383(6)
C59 H59 0.9500
C57 N1 1.388(5)
C57 C58 1.437(5)
C58 C63 1.559(6)
C71 C72 1.537(6)
C71 C73 1.540(6)
C71 C74 1.541(6)
C73 H73A 0.9800
C73 H73B 0.9800
C73 H73C 0.9800
C72 H72A 0.9800
C72 H72B 0.9800
C72 H72C 0.9800
C74 H74A 0.9800
C74 H74B 0.9800
C74 H74C 0.9800
C63 C64 1.515(6)
C63 C65 1.556(7)
C63 C66B 1.585(10)
C63 C66A 1.605(12)
N4 P2 1.614(3)
N1 H1N 0.87(4)
N2 P1 1.584(3)
P2 C33 1.793(4)
C14 H14A 0.9800
C14 H14B 0.9800
C14 H14C 0.9800
C18 C19 1.338(7)
C18 H18 0.9500
C19 H19 0.9500
C25 C24 1.355(7)
C25 H25 0.9500
C24 H24 0.9500
C33 C38 1.380(6)
C33 C34 1.387(5)
C38 C37 1.392(6)
C38 H38 0.9500
C34 C35 1.383(6)
C34 H34 0.9500
C67 C70 1.468(7)
C67 C68A 1.503(9)
C67 C68B 1.55(2)
C67 C69 1.574(7)
C37 C36 1.381(7)
C37 H37 0.9500
C35 C36 1.367(7)
C35 H35 0.9500
C36 H36 0.9500
C52 H52 0.9500
C45 C47B 1.50(2)
C45 C46 1.505(7)
C45 C47A 1.533(9)
C45 H45 1.0000
C46 H46A 0.9800
C46 H46B 0.9800
C46 H46C 0.9800
C54 C55 1.477(6)
C54 C56A 1.491(11)
C54 C56B 1.587(13)
C54 H54 1.0000
C55 H55A 0.9800
C55 H55B 0.9800
C55 H55C 0.9800
C64 H64A 0.9802
C64 H64B 0.9768
C64 H64C 0.9845
C65 H65A 0.9800
C65 H65B 0.9800
C65 H65C 0.9800
C69 H69A 0.9800
C69 H69B 0.9800
C69 H69C 0.9800
C70 H70A 0.9800
C70 H70B 0.9800
C70 H70C 0.9800
C47A H47D 0.9800
C47A H47E 0.9800
C47A H47F 0.9800
C56A H56D 0.9800
C56A H56E 0.9800
C56A H56F 0.9800
C66A H66D 0.9800
C66A H66E 0.9800
C66A H66F 0.9800
C68A H68D 0.9800
C68A H68E 0.9800
C68A H68F 0.9800
C47B H47A 0.9800
C47B H47B 0.9800
C47B H47C 0.9800
C56B H56A 0.9800
C56B H56B 0.9800
C56B H56C 0.9800
C66B H66A 0.9800
C66B H66B 0.9800
C66B H66C 0.9800
C68B H68A 0.9800
C68B H68B 0.9800
C68B H68C 0.9800

loop_
_geom_torsion_atom_site_label_1
_geom_torsion_atom_site_label_2
_geom_torsion_atom_site_label_3
_geom_torsion_atom_site_label_4
_geom_torsion
C2 C1 C12 N3 178.5(4)
P1 C1 C12 N3 2.6(6)
C2 C1 C12 C11 0.7(6)
P1 C1 C12 C11 -175.3(3)
C1 C12 C11 C4 -2.4(6)
N3 C12 C11 C4 179.4(4)
C1 C12 C11 C10 175.8(3)
N3 C12 C11 C10 -2.5(5)
N3 C9 C10 C5 -176.7(4)
C8 C9 C10 C5 2.2(6)
N3 C9 C10 C11 3.6(5)
C8 C9 C10 C11 -177.5(4)
C4 C11 C10 C5 -2.4(9)
C12 C11 C10 C5 179.7(5)
C4 C11 C10 C9 177.2(5)
C12 C11 C10 C9 -0.6(4)
C6 C7 C8 C9 -1.7(6)
C6 C7 C8 P2 -175.7(4)
N3 C9 C8 C7 177.7(4)
C10 C9 C8 C7 -1.0(6)
N3 C9 C8 P2 -8.1(6)
C10 C9 C8 P2 173.1(3)
C8 C7 C6 C5 3.2(7)
C8 C7 C6 C14 -178.9(4)
C7 C6 C5 C10 -1.9(7)
C14 C6 C5 C10 -179.7(5)
C9 C10 C5 C6 -0.7(7)
C11 C10 C5 C6 178.9(5)
C12 C1 C2 C3 1.5(6)
P1 C1 C2 C3 177.5(4)
C1 C2 C3 C4 -1.8(7)
C1 C2 C3 C13 178.5(4)
C2 C3 C4 C11 0.0(7)
C13 C3 C4 C11 179.7(5)
C12 C11 C4 C3 2.1(7)
C10 C11 C4 C3 -175.5(5)
C29 C28 C27 C32 -2.0(7)
C29 C28 C27 P2 177.7(4)
C28 C27 C32 C31 1.0(7)
P2 C27 C32 C31 -178.7(4)
C16 C15 C20 C19 3.4(7)
P1 C15 C20 C19 -179.7(4)
C20 C15 C16 C17 -2.1(7)
P1 C15 C16 C17 -179.0(4)
C27 C28 C29 C30 2.0(8)
C15 C16 C17 C18 0.3(8)
C28 C29 C30 C31 -1.0(9)
C29 C30 C31 C32 0.0(9)
C27 C32 C31 C30 0.1(8)
C52 C53 C48 C49 -0.8(6)
C52 C53 C48 N4 177.2(4)
C53 C48 C49 C50 1.5(6)
N4 C48 C49 C50 -176.6(4)
C51 C50 C49 C48 -0.7(7)
C49 C50 C51 C52 -0.9(6)
C49 C50 C51 C54 -179.0(4)
C42 C41 C40 C39 -0.1(6)
C42 C41 C40 Lu1 -151.1(4)
N1 Lu1 C40 C41 59.2(6)
N2 Lu1 C40 C41 160.3(6)
N4 Lu1 C40 C41 -55.3(6)
N3 Lu1 C40 C41 -149.9(5)
C39 Lu1 C40 C41 154.3(7)
N1 Lu1 C40 C39 -95.1(2)
N2 Lu1 C40 C39 6.1(2)
N4 Lu1 C40 C39 150.4(2)
N3 Lu1 C40 C39 55.8(3)
C39 C44 C43 C42 2.3(6)
C43 C44 C39 C40 -3.2(6)
C43 C44 C39 N2 172.4(4)
C43 C44 C39 Lu1 78.8(16)
C41 C40 C39 C44 2.1(6)
Lu1 C40 C39 C44 166.9(3)
C41 C40 C39 N2 -174.1(4)
Lu1 C40 C39 N2 -9.2(3)
C41 C40 C39 Lu1 -164.9(4)
N1 Lu1 C39 C44 1.2(15)
N2 Lu1 C39 C44 101.3(15)
N4 Lu1 C39 C44 -126.3(15)
N3 Lu1 C39 C44 133.9(15)
C40 Lu1 C39 C44 -89.1(15)
N1 Lu1 C39 C40 90.2(3)
N2 Lu1 C39 C40 -169.7(4)
N4 Lu1 C39 C40 -37.2(3)
N3 Lu1 C39 C40 -137.0(2)
N1 Lu1 C39 N2 -100.1(2)
N4 Lu1 C39 N2 132.4(2)
N3 Lu1 C39 N2 32.6(2)
C40 Lu1 C39 N2 169.7(4)
C44 C43 C42 C41 -0.4(6)
C44 C43 C42 C45 -178.8(4)
C40 C41 C42 C43 -0.7(6)
C40 C41 C42 C45 177.7(4)
C22 C21 C26 C25 1.5(6)
P1 C21 C26 C25 -175.4(3)
C26 C21 C22 C23 -1.4(7)
P1 C21 C22 C23 175.4(4)
C21 C22 C23 C24 0.9(8)
C59 C60 C61 C62 -0.8(7)
C67 C60 C61 C62 178.6(4)
C57 C62 C61 C60 -1.8(7)
C71 C62 C61 C60 178.9(4)
C61 C60 C59 C58 2.1(7)
C67 C60 C59 C58 -177.2(4)
C61 C62 C57 N1 -176.6(4)
C71 C62 C57 N1 2.6(6)
C61 C62 C57 C58 3.0(6)
C71 C62 C57 C58 -177.8(4)
C60 C59 C58 C57 -0.8(7)
C60 C59 C58 C63 179.5(5)
N1 C57 C58 C59 177.8(4)
C62 C57 C58 C59 -1.7(6)
N1 C57 C58 C63 -2.5(6)
C62 C57 C58 C63 177.9(4)
C61 C62 C71 C72 -123.1(4)
C57 C62 C71 C72 57.6(5)
C61 C62 C71 C73 113.9(4)
C57 C62 C71 C73 -65.4(5)
C61 C62 C71 C74 -3.8(6)
C57 C62 C71 C74 176.9(4)
C59 C58 C63 C64 118.3(5)
C57 C58 C63 C64 -61.3(6)
C59 C58 C63 C65 -115.7(5)
C57 C58 C63 C65 64.7(6)
C59 C58 C63 C66B -11.8(9)
C57 C58 C63 C66B 168.6(8)
C59 C58 C63 C66A 14.5(11)
C57 C58 C63 C66A -165.1(9)
C49 C48 N4 P2 -158.0(3)
C53 C48 N4 P2 23.9(5)
C49 C48 N4 Lu1 43.4(4)
C53 C48 N4 Lu1 -134.7(3)
N1 Lu1 N4 C48 -67.7(3)
N2 Lu1 N4 C48 93.9(3)
N3 Lu1 N4 C48 165.6(2)
C40 Lu1 N4 C48 36.9(3)
C39 Lu1 N4 C48 55.1(3)
N1 Lu1 N4 P2 133.34(19)
N2 Lu1 N4 P2 -65.0(3)
N3 Lu1 N4 P2 6.67(19)
C40 Lu1 N4 P2 -122.07(19)
C39 Lu1 N4 P2 -103.9(2)
C62 C57 N1 Lu1 31.3(12)
C58 C57 N1 Lu1 -148.3(9)
N2 Lu1 N1 C57 100.7(10)
N4 Lu1 N1 C57 -90.7(10)
N3 Lu1 N1 C57 10.9(11)
C40 Lu1 N1 C57 163.3(10)
C39 Lu1 N1 C57 132.5(10)
C8 C9 N3 C12 176.2(4)
C10 C9 N3 C12 -5.0(4)
C8 C9 N3 Lu1 -45.5(5)
C10 C9 N3 Lu1 133.3(3)
C1 C12 N3 C9 -173.5(4)
C11 C12 N3 C9 4.5(4)
C1 C12 N3 Lu1 48.4(5)
C11 C12 N3 Lu1 -133.6(3)
N1 Lu1 N3 C9 -73.8(3)
N2 Lu1 N3 C9 -175.3(3)
N4 Lu1 N3 C9 40.5(3)
C40 Lu1 N3 C9 142.1(3)
C39 Lu1 N3 C9 168.3(3)
N1 Lu1 N3 C12 57.8(3)
N2 Lu1 N3 C12 -43.7(3)
N4 Lu1 N3 C12 172.1(3)
C40 Lu1 N3 C12 -86.3(3)
C39 Lu1 N3 C12 -60.1(3)
C44 C39 N2 P1 37.3(5)
C40 C39 N2 P1 -146.7(3)
Lu1 C39 N2 P1 -156.0(3)
C44 C39 N2 Lu1 -166.6(4)
C40 C39 N2 Lu1 9.3(3)
N1 Lu1 N2 C39 86.8(2)
N4 Lu1 N2 C39 -75.7(3)
N3 Lu1 N2 C39 -148.9(2)
C40 Lu1 N2 C39 -5.9(2)
N1 Lu1 N2 P1 -119.3(2)
N4 Lu1 N2 P1 78.3(3)
N3 Lu1 N2 P1 5.1(2)
C40 Lu1 N2 P1 148.0(3)
C39 Lu1 N2 P1 153.9(4)
C39 N2 P1 C21 -68.2(4)
Lu1 N2 P1 C21 145.7(2)
C39 N2 P1 C1 173.8(3)
Lu1 N2 P1 C1 27.7(3)
C39 N2 P1 C15 55.0(4)
Lu1 N2 P1 C15 -91.1(3)
C26 C21 P1 N2 -20.3(4)
C22 C21 P1 N2 162.9(4)
C26 C21 P1 C1 97.5(3)
C22 C21 P1 C1 -79.3(4)
C26 C21 P1 C15 -148.1(3)
C22 C21 P1 C15 35.1(4)
C12 C1 P1 N2 -39.9(4)
C2 C1 P1 N2 144.3(3)
C12 C1 P1 C21 -162.6(3)
C2 C1 P1 C21 21.6(4)
C12 C1 P1 C15 83.8(3)
C2 C1 P1 C15 -92.0(3)
C16 C15 P1 N2 85.9(4)
C20 C15 P1 N2 -90.9(4)
C16 C15 P1 C21 -146.6(4)
C20 C15 P1 C21 36.5(4)
C16 C15 P1 C1 -32.4(4)
C20 C15 P1 C1 150.7(4)
C48 N4 P2 C8 157.8(3)
Lu1 N4 P2 C8 -45.6(2)
C48 N4 P2 C33 38.7(3)
Lu1 N4 P2 C33 -164.73(18)
C48 N4 P2 C27 -84.4(3)
Lu1 N4 P2 C27 72.2(2)
C7 C8 P2 N4 -129.7(3)
C9 C8 P2 N4 56.5(4)
C7 C8 P2 C33 -7.2(4)
C9 C8 P2 C33 179.0(3)
C7 C8 P2 C27 108.6(4)
C9 C8 P2 C27 -65.3(4)
C32 C27 P2 N4 -170.7(3)
C28 C27 P2 N4 9.6(4)
C32 C27 P2 C8 -51.4(4)
C28 C27 P2 C8 128.9(3)
C32 C27 P2 C33 63.7(4)
C28 C27 P2 C33 -116.0(3)
C16 C17 C18 C19 0.1(8)
C17 C18 C19 C20 1.2(9)
C15 C20 C19 C18 -3.0(8)
C21 C26 C25 C24 -1.3(7)
C26 C25 C24 C23 0.8(8)
C22 C23 C24 C25 -0.6(9)
N4 P2 C33 C38 54.9(4)
C8 P2 C33 C38 -65.1(4)
C27 P2 C33 C38 -179.6(3)
N4 P2 C33 C34 -125.8(4)
C8 P2 C33 C34 114.2(4)
C27 P2 C33 C34 -0.2(4)
C34 C33 C38 C37 -0.6(6)
P2 C33 C38 C37 178.8(3)
C38 C33 C34 C35 0.3(6)
P2 C33 C34 C35 -179.0(3)
C59 C60 C67 C70 -171.5(5)
C61 C60 C67 C70 9.2(7)
C59 C60 C67 C68A 69.0(8)
C61 C60 C67 C68A -110.3(8)
C59 C60 C67 C68B 37.8(16)
C61 C60 C67 C68B -141.5(16)
C59 C60 C67 C69 -51.5(6)
C61 C60 C67 C69 129.2(5)
C33 C38 C37 C36 0.8(7)
C33 C34 C35 C36 -0.3(7)
C34 C35 C36 C37 0.6(7)
C38 C37 C36 C35 -0.9(7)
C48 C53 C52 C51 -0.8(6)
C50 C51 C52 C53 1.6(6)
C54 C51 C52 C53 179.7(4)
C43 C42 C45 C47B 83.8(11)
C41 C42 C45 C47B -94.5(11)
C43 C42 C45 C46 -121.4(5)
C41 C42 C45 C46 60.2(6)
C43 C42 C45 C47A 119.0(5)
C41 C42 C45 C47A -59.4(6)
C52 C51 C54 C55 -43.9(7)
C50 C51 C54 C55 134.0(5)
C52 C51 C54 C56A 100.5(10)
C50 C51 C54 C56A -81.6(11)
C52 C51 C54 C56B 65.5(12)
C50 C51 C54 C56B -116.5(11)

loop_
_platon_squeeze_void_nr
_platon_squeeze_void_average_x
_platon_squeeze_void_average_y
_platon_squeeze_void_average_z
_platon_squeeze_void_volume
_platon_squeeze_void_count_electrons
_platon_squeeze_void_content
1 0.109 0.352 0.002 6579 1064 ' '
